data_4121226
loop_
_publ_author_name
'Masaki Nishio'
'Norihisa Hoshino'
'Wataru Kosaka'
'Tomoyuki Akutagawa'
'Hitoshi Miyasaka'

_publ_section_title
;
 Carrier Concentration Dependent Conduction in Insulator-Doped
 Donor/Acceptor Chain Compounds
;
_journal_name_full 'Journal of the American Chemical Society'
_journal_page_first 17715
_journal_page_last 17718
_journal_paper_doi 10.1021/ja409785a
_journal_volume 135
_journal_year 2013
_chemical_formula_moiety 'C59 H39 Cl4 N8 O12 Rh0.06 Ru1.94 S2'
_chemical_formula_sum 'C59 H39 Cl4 N8 O12 Rh0.06 Ru1.94 S2'
_chemical_formula_weight 1460.19
_space_group_IT_number 2
_symmetry_cell_setting triclinic
_symmetry_Int_Tables_number 2
_symmetry_space_group_name_Hall '-P 1'
_symmetry_space_group_name_H-M 'P -1'
_atom_sites_solution_hydrogens geom
_atom_sites_solution_primary direct
_atom_sites_solution_secondary difmap
_cell_angle_alpha 84.962(4)
_cell_angle_beta 89.741(4)
_cell_angle_gamma 80.141(4)
_cell_formula_units_Z 2
_cell_length_a 10.4829(12)
_cell_length_b 16.5442(17)
_cell_length_c 17.220(2)
_cell_measurement_reflns_used 9331
_cell_measurement_temperature 97
_cell_measurement_theta_max 30.99
_cell_measurement_theta_min 1.97
_cell_volume 2930.8(6)
_computing_cell_refinement CrystalClear
_computing_data_collection 'CrystalClear (Rigaku Inc., 2008)'
_computing_data_reduction CrystalClear
_computing_molecular_graphics 'CrystalStructure 4.0'
_computing_publication_material 'CrystalStructure 4.0 (Rigaku, 2010)'
_computing_structure_refinement 'SHELXL97 (Sheldrick, 2008)'
_computing_structure_solution 'SHELXS97 (Sheldrick, 2008)'
_diffrn_ambient_temperature 97
_diffrn_detector_area_resol_mean 7.314
_diffrn_measured_fraction_theta_full 0.978
_diffrn_measured_fraction_theta_max 0.978
_diffrn_measurement_device_type 'Rigaku Saturn70'
_diffrn_measurement_method \w
_diffrn_radiation_type 'Mo K\a'
_diffrn_radiation_wavelength 0.71075
_diffrn_reflns_av_R_equivalents 0.0200
_diffrn_reflns_limit_h_max 11
_diffrn_reflns_limit_h_min -12
_diffrn_reflns_limit_k_max 16
_diffrn_reflns_limit_k_min -19
_diffrn_reflns_limit_l_max 20
_diffrn_reflns_limit_l_min -20
_diffrn_reflns_number 19990
_diffrn_reflns_theta_full 25.00
_diffrn_reflns_theta_max 25.00
_diffrn_standards_number 0
_exptl_absorpt_coefficient_mu 0.841
_exptl_absorpt_correction_T_max 0.957
_exptl_absorpt_correction_T_min 0.860
_exptl_absorpt_correction_type multi-scan
_exptl_absorpt_process_details 'REQAB (Rigaku, 1998)'
_exptl_crystal_colour brown
_exptl_crystal_density_diffrn 1.654
_exptl_crystal_description platelet
_exptl_crystal_F_000 1466.12
_exptl_crystal_size_max 0.233
_exptl_crystal_size_mid 0.140
_exptl_crystal_size_min 0.052
_refine_diff_density_max 1.730
_refine_diff_density_min -1.120
_refine_ls_extinction_method none
_refine_ls_goodness_of_fit_ref 1.062
_refine_ls_hydrogen_treatment constr
_refine_ls_number_parameters 784
_refine_ls_number_reflns 10103
_refine_ls_number_restraints 111
_refine_ls_R_factor_gt 0.0471
_refine_ls_shift/su_max 0.002
_refine_ls_structure_factor_coef Fsqd
_refine_ls_weighting_details 'w = 1/[\s^2^(Fo^2^)+(0.0808P)^2^+4.3949P] where P=(Fo^2^+2Fc^2^)/3'
_refine_ls_weighting_scheme calc
_refine_ls_wR_factor_ref 0.1357
_reflns_number_gt 8500
_reflns_number_total 10105
_reflns_threshold_expression F^2^>2.0\s(F^2^)
_cod_data_source_file ja409785a_si_004.cif
_cod_data_source_block RuRh(4-Cl-2-MeO)-BTDA-TCNQ_3%
_cod_original_cell_volume 2930.9(6)
_cod_database_code 4121226

loop_
_symmetry_equiv_pos_site_id
_symmetry_equiv_pos_as_xyz
1 +X,+Y,+Z
2 -X,-Y,-Z

loop_
_atom_site_label
_atom_site_type_symbol
_atom_site_fract_x
_atom_site_fract_y
_atom_site_fract_z
_atom_site_U_iso_or_equiv
_atom_site_adp_type
_atom_site_occupancy
_atom_site_symmetry_multiplicity
_atom_site_calc_flag
_atom_site_refinement_flags
Rh1 Rh -0.44098(2) 0.532378(16) 0.954983(15) 0.01313(11) Uani 0.0300 2 d .
Rh2 Rh 0.43778(3) 0.963440(18) 0.539215(16) 0.01795(11) Uani 0.0300 2 d .
Ru1 Ru -0.44098(2) 0.532378(16) 0.954983(15) 0.01313(11) Uani 0.9700 2 d .
Ru2 Ru 0.43778(3) 0.963440(18) 0.539215(16) 0.01795(11) Uani 0.9700 2 d .
Cl1 Cl -0.70400(13) 0.21807(12) 0.63902(10) 0.0775(6) Uani 1.0 2 d .
Cl2 Cl -1.13084(11) 0.90160(7) 0.90093(7) 0.0374(3) Uani 1.0 2 d .
Cl3 Cl 1.10193(17) 0.57871(10) 0.56617(9) 0.0716(5) Uani 1.0 2 d .
Cl4 Cl 0.72603(12) 1.19669(9) 0.91445(7) 0.0522(4) Uani 1.0 2 d .
S1 S -0.10163(11) 0.94536(6) 0.67711(7) 0.0331(3) Uani 1.0 2 d .
S2 S 0.10112(10) 0.53344(6) 0.79815(6) 0.0290(3) Uani 1.0 2 d .
O1 O -0.4903(3) 0.46255(16) 0.87362(14) 0.0183(6) Uani 1.0 2 d .
O2 O -0.6076(3) 0.39980(16) 0.96161(15) 0.0191(6) Uani 1.0 2 d .
O3 O -0.6219(3) 0.24945(18) 0.9257(2) 0.0393(8) Uani 1.0 2 d .
O4 O -0.5995(3) 0.61809(15) 0.92827(14) 0.0171(6) Uani 1.0 2 d .
O5 O -0.7157(3) 0.55454(15) 1.01625(14) 0.0154(6) Uani 1.0 2 d .
O6 O -0.9669(3) 0.60429(16) 1.00600(16) 0.0222(6) Uani 1.0 2 d .
O7 O 0.5917(3) 0.87301(17) 0.55662(15) 0.0236(6) Uani 1.0 2 d .
O8 O 0.7143(3) 0.94427(17) 0.48004(15) 0.0216(6) Uani 1.0 2 d .
O9 O 0.9624(3) 0.8849(2) 0.48486(19) 0.0390(8) Uani 1.0 2 d .
O10 O 0.4926(3) 1.01634(17) 0.63150(15) 0.0220(6) Uani 1.0 2 d .
O11 O 0.6162(3) 1.08744(17) 0.55576(15) 0.0223(6) Uani 1.0 2 d .
O12 O 0.6395(3) 1.22530(18) 0.62040(18) 0.0322(7) Uani 1.0 2 d .
N1 N -0.3311(3) 0.60374(19) 0.86861(18) 0.0171(7) Uani 1.0 2 d .
N2 N -0.4575(4) 0.8454(3) 0.7894(3) 0.0505(12) Uani 1.0 2 d .
N3 N -0.1839(4) 0.8786(2) 0.7156(2) 0.0272(8) Uani 1.0 2 d .
N4 N 0.0402(4) 0.8898(2) 0.6739(2) 0.0293(8) Uani 1.0 2 d .
N5 N 0.1839(4) 0.6001(2) 0.75900(19) 0.0261(8) Uani 1.0 2 d .
N6 N -0.0395(3) 0.5899(2) 0.8035(2) 0.0253(8) Uani 1.0 2 d .
N7 N 0.3322(3) 0.8820(2) 0.61842(19) 0.0243(8) Uani 1.0 2 d .
N8 N 0.4697(4) 0.6437(3) 0.7121(3) 0.0411(10) Uani 1.0 2 d .
C1 C -0.2940(4) 0.6561(3) 0.8339(3) 0.0198(8) Uani 1.0 2 d .
C2 C -0.2597(4) 0.7283(3) 0.7938(3) 0.0226(9) Uani 1.0 2 d .
C3 C -0.3662(4) 0.7954(3) 0.7890(3) 0.0315(10) Uani 1.0 2 d .
C4 C -0.1347(4) 0.7330(3) 0.7664(2) 0.0199(8) Uani 1.0 2 d .
C5 C -0.1000(4) 0.8074(3) 0.7291(3) 0.0219(9) Uani 1.0 2 d .
C6 C 0.0300(4) 0.8138(3) 0.7045(3) 0.0228(9) Uani 1.0 2 d .
C7 C 0.1379(4) 0.7467(3) 0.7134(2) 0.0203(8) Uani 1.0 2 d .
C8 C 0.1005(4) 0.6716(3) 0.7478(2) 0.0207(8) Uani 1.0 2 d .
C9 C -0.0285(4) 0.6658(3) 0.7736(2) 0.0200(8) Uani 1.0 2 d .
C10 C 0.2972(4) 0.8272(3) 0.6517(3) 0.0247(9) Uani 1.0 2 d .
C11 C 0.2643(4) 0.7540(3) 0.6911(3) 0.0250(9) Uani 1.0 2 d .
C12 C 0.3740(4) 0.6909(3) 0.7046(3) 0.0280(10) Uani 1.0 2 d .
C13 C -0.5634(4) 0.4095(3) 0.8931(3) 0.0203(8) Uani 1.0 2 d .
C14 C -0.5986(4) 0.3596(3) 0.8325(3) 0.0260(9) Uani 1.0 2 d .
C15 C -0.6290(4) 0.2799(3) 0.8506(3) 0.0350(11) Uani 1.0 2 d .
C16 C -0.6450(6) 0.1673(3) 0.9437(4) 0.0571(16) Uani 1.0 2 d .
C17 C -0.6600(5) 0.2363(4) 0.7895(4) 0.0446(13) Uani 1.0 2 d .
C18 C -0.6623(5) 0.2719(4) 0.7153(4) 0.0488(15) Uani 1.0 2 d .
C19 C -0.6342(5) 0.3498(4) 0.6961(3) 0.0524(15) Uani 1.0 2 d .
C20 C -0.6008(4) 0.3932(4) 0.7562(3) 0.0381(11) Uani 1.0 2 d .
C21 C -0.7046(4) 0.6128(2) 0.9646(2) 0.0149(8) Uani 1.0 2 d .
C22 C -0.8155(4) 0.6812(3) 0.9469(2) 0.0164(8) Uani 1.0 2 d .
C23 C -0.9431(4) 0.6766(3) 0.9712(2) 0.0190(8) Uani 1.0 2 d .
C24 C -1.0996(4) 0.5981(3) 1.0231(3) 0.0264(9) Uani 1.0 2 d .
C25 C -1.0396(4) 0.7454(3) 0.9572(3) 0.0230(9) Uani 1.0 2 d .
C26 C -1.0086(4) 0.8162(3) 0.9180(3) 0.0264(9) Uani 1.0 2 d .
C27 C -0.8858(4) 0.8211(3) 0.8910(3) 0.0248(9) Uani 1.0 2 d .
C28 C -0.7907(4) 0.7531(3) 0.9066(3) 0.0209(8) Uani 1.0 2 d .
C29 C 0.6980(4) 0.8802(3) 0.5236(3) 0.0238(9) Uani 1.0 2 d .
C30 C 0.8043(5) 0.8091(3) 0.5361(3) 0.0293(10) Uani 1.0 2 d .
C31 C 0.9332(5) 0.8120(3) 0.5134(3) 0.0333(11) Uani 1.0 2 d .
C32 C 1.0967(5) 0.8906(4) 0.4707(4) 0.0504(14) Uani 1.0 2 d .
C33 C 1.0234(5) 0.7390(4) 0.5231(3) 0.0431(13) Uani 1.0 2 d .
C34 C 0.9862(6) 0.6675(4) 0.5558(3) 0.0468(13) Uani 1.0 2 d .
C35 C 0.8611(6) 0.6651(3) 0.5810(3) 0.0471(13) Uani 1.0 2 d .
C36 C 0.7717(5) 0.7360(3) 0.5704(3) 0.0392(11) Uani 1.0 2 d .
C37 C 0.5706(4) 1.0675(3) 0.6217(3) 0.0209(8) Uani 1.0 2 d .
C38 C 0.6105(4) 1.1019(3) 0.6922(3) 0.0201(8) Uani 1.0 2 d .
C39 C 0.6464(4) 1.1805(3) 0.6906(3) 0.0247(9) Uani 1.0 2 d .
C40 C 0.6788(5) 1.3047(3) 0.6167(3) 0.0407(12) Uani 1.0 2 d .
C41 C 0.6830(4) 1.2087(3) 0.7597(3) 0.0319(10) Uani 1.0 2 d .
C42 C 0.6830(4) 1.1594(3) 0.8286(3) 0.0359(11) Uani 1.0 2 d .
C43 C 0.6483(4) 1.0822(3) 0.8322(3) 0.0324(10) Uani 1.0 2 d .
C44 C 0.6123(4) 1.0542(3) 0.7640(3) 0.0272(9) Uani 1.0 2 d .
C45 C -0.0783(5) 0.3472(4) 0.8011(4) 0.0512(9) Uani 1.0 2 d .
C46 C -0.1798(6) 0.4107(4) 0.7926(4) 0.0501(9) Uani 1.0 2 d .
C47 C -0.2050(6) 0.4557(4) 0.7220(4) 0.0532(9) Uani 1.0 2 d .
C48 C -0.1233(6) 0.4375(4) 0.6600(4) 0.0538(9) Uani 1.0 2 d .
C49 C -0.0197(6) 0.3751(4) 0.6696(4) 0.0539(9) Uani 1.0 2 d .
C50 C 0.0030(6) 0.3288(4) 0.7393(4) 0.0540(9) Uani 1.0 2 d .
C51 C 0.2007(8) 1.0096(5) 0.9106(6) 0.1042(16) Uani 1.0 2 d .
C52 C 0.0809(9) 1.0634(6) 0.8829(6) 0.1024(16) Uani 1.0 2 d .
C53 C 0.0470(9) 1.0912(6) 0.8088(6) 0.1053(16) Uani 1.0 2 d .
C54 C 0.1439(8) 1.0607(6) 0.7473(6) 0.1063(16) Uani 1.0 2 d .
C55 C 0.2594(8) 1.0087(5) 0.7818(6) 0.1001(16) Uani 1.0 2 d .
C56 C 0.2789(9) 0.9892(5) 0.8576(6) 0.1035(16) Uani 1.0 2 d .
C57 C -0.5728(7) 0.5215(5) 0.5641(4) 0.0704(13) Uani 1.0 2 d .
C58 C -0.4590(7) 0.5479(5) 0.5523(4) 0.0710(12) Uani 1.0 2 d .
C59 C -0.3839(7) 0.5280(5) 0.4890(4) 0.0716(13) Uani 1.0 2 d .
H16A H -0.7325 0.1633 0.9263 0.0685 Uiso 1.0 2 calc R
H16B H -0.6370 0.1531 1.0001 0.0685 Uiso 1.0 2 calc R
H16C H -0.5814 0.1290 0.9170 0.0685 Uiso 1.0 2 calc R
H17 H -0.6794 0.1824 0.7997 0.0535 Uiso 1.0 2 calc R
H19 H -0.6375 0.3728 0.6435 0.0628 Uiso 1.0 2 calc R
H20 H -0.5794 0.4465 0.7447 0.0458 Uiso 1.0 2 calc R
H24A H -1.1054 0.5411 1.0413 0.0317 Uiso 1.0 2 calc R
H24B H -1.1527 0.6148 0.9759 0.0317 Uiso 1.0 2 calc R
H24C H -1.1309 0.6343 1.0638 0.0317 Uiso 1.0 2 calc R
H25 H -1.1256 0.7440 0.9742 0.0275 Uiso 1.0 2 calc R
H27 H -0.8674 0.8696 0.8627 0.0297 Uiso 1.0 2 calc R
H28 H -0.7053 0.7556 0.8892 0.0251 Uiso 1.0 2 calc R
H32A H 1.1461 0.8769 0.5196 0.0605 Uiso 1.0 2 calc R
H32B H 1.1033 0.9468 0.4500 0.0605 Uiso 1.0 2 calc R
H32C H 1.1317 0.8519 0.4327 0.0605 Uiso 1.0 2 calc R
H33 H 1.1103 0.7386 0.5071 0.0517 Uiso 1.0 2 calc R
H35 H 0.8381 0.6158 0.6050 0.0565 Uiso 1.0 2 calc R
H36 H 0.6853 0.7353 0.5868 0.0470 Uiso 1.0 2 calc R
H40A H 0.7696 1.2980 0.6333 0.0488 Uiso 1.0 2 calc R
H40B H 0.6244 1.3398 0.6512 0.0488 Uiso 1.0 2 calc R
H40C H 0.6693 1.3302 0.5630 0.0488 Uiso 1.0 2 calc R
H41 H 0.7077 1.2614 0.7593 0.0383 Uiso 1.0 2 calc R
H43 H 0.6493 1.0494 0.8803 0.0388 Uiso 1.0 2 calc R
H44 H 0.5881 1.0013 0.7655 0.0326 Uiso 1.0 2 calc R
H45 H -0.0631 0.3152 0.8498 0.0615 Uiso 1.0 2 calc R
H46 H -0.2335 0.4239 0.8359 0.0602 Uiso 1.0 2 calc R
H47 H -0.2776 0.4989 0.7156 0.0638 Uiso 1.0 2 calc R
H48 H -0.1395 0.4685 0.6109 0.0645 Uiso 1.0 2 calc R
H49 H 0.0372 0.3639 0.6274 0.0647 Uiso 1.0 2 calc R
H50 H 0.0738 0.2844 0.7452 0.0648 Uiso 1.0 2 calc R
H51 H 0.2177 0.9918 0.9640 0.1251 Uiso 1.0 2 calc R
H52 H 0.0201 1.0806 0.9218 0.1229 Uiso 1.0 2 calc R
H53 H -0.0320 1.1274 0.7958 0.1264 Uiso 1.0 2 calc R
H54 H 0.1305 1.0740 0.6928 0.1275 Uiso 1.0 2 calc R
H55 H 0.3254 0.9873 0.7475 0.1202 Uiso 1.0 2 calc R
H56 H 0.3599 0.9567 0.8733 0.1242 Uiso 1.0 2 calc R
H57 H -0.6235 0.5363 0.6081 0.0845 Uiso 1.0 2 calc R
H58 H -0.4301 0.5811 0.5886 0.0852 Uiso 1.0 2 calc R
H59 H -0.3041 0.5473 0.4812 0.0859 Uiso 1.0 2 calc R

loop_
_atom_site_aniso_label
_atom_site_aniso_U_11
_atom_site_aniso_U_22
_atom_site_aniso_U_33
_atom_site_aniso_U_12
_atom_site_aniso_U_13
_atom_site_aniso_U_23
Rh1 0.00979(17) 0.01546(17) 0.01553(17) -0.00682(12) 0.00358(11) -0.00018(12)
Rh2 0.01935(19) 0.02460(19) 0.01452(17) -0.01612(14) 0.00538(12) -0.00344(13)
Ru1 0.00979(17) 0.01546(17) 0.01553(17) -0.00682(12) 0.00358(11) -0.00018(12)
Ru2 0.01935(19) 0.02460(19) 0.01452(17) -0.01612(14) 0.00538(12) -0.00344(13)
Cl1 0.0378(8) 0.1220(15) 0.0851(12) -0.0109(8) -0.0023(7) -0.0829(11)
Cl2 0.0362(6) 0.0266(6) 0.0442(7) 0.0073(5) 0.0025(5) 0.0007(5)
Cl3 0.0916(12) 0.0574(10) 0.0517(9) 0.0315(9) -0.0082(8) -0.0133(7)
Cl4 0.0434(7) 0.0858(10) 0.0365(7) -0.0212(7) -0.0001(6) -0.0353(7)
S1 0.0313(6) 0.0229(6) 0.0442(7) -0.0078(5) 0.0099(5) 0.0083(5)
S2 0.0253(6) 0.0225(6) 0.0382(6) -0.0050(4) 0.0065(5) 0.0041(5)
O1 0.0140(13) 0.0243(14) 0.0182(13) -0.0075(11) 0.0035(10) -0.0021(11)
O2 0.0134(13) 0.0213(14) 0.0254(14) -0.0084(11) 0.0055(11) -0.0071(11)
O3 0.0402(19) 0.0279(17) 0.055(3) -0.0155(14) 0.0119(16) -0.0119(15)
O4 0.0120(13) 0.0199(14) 0.0204(13) -0.0072(10) 0.0045(10) 0.0012(11)
O5 0.0129(13) 0.0165(13) 0.0178(13) -0.0063(10) 0.0023(10) 0.0001(10)
O6 0.0138(13) 0.0213(14) 0.0319(15) -0.0059(11) 0.0028(11) 0.0004(12)
O7 0.0259(15) 0.0269(15) 0.0217(14) -0.0153(12) 0.0072(12) -0.0022(11)
O8 0.0192(14) 0.0310(16) 0.0187(14) -0.0154(12) 0.0054(11) -0.0034(12)
O9 0.0229(16) 0.055(3) 0.0378(18) -0.0073(15) 0.0072(14) 0.0069(16)
O10 0.0225(14) 0.0317(16) 0.0160(13) -0.0150(12) 0.0042(11) -0.0053(11)
O11 0.0213(14) 0.0319(16) 0.0192(14) -0.0177(12) 0.0067(11) -0.0075(11)
O12 0.0349(17) 0.0295(16) 0.0371(18) -0.0160(13) 0.0062(14) -0.0097(13)
N1 0.0101(15) 0.0193(17) 0.0214(16) -0.0034(13) 0.0056(12) 0.0023(13)
N2 0.027(3) 0.034(3) 0.087(4) -0.0020(19) 0.015(3) 0.012(3)
N3 0.0258(19) 0.0230(18) 0.033(2) -0.0068(15) 0.0082(15) 0.0033(15)
N4 0.032(2) 0.0239(19) 0.033(2) -0.0101(15) 0.0101(16) 0.0010(15)
N5 0.0260(19) 0.0271(19) 0.0262(18) -0.0082(15) 0.0022(14) -0.0011(14)
N6 0.0233(18) 0.0236(18) 0.0297(19) -0.0075(14) 0.0049(14) 0.0008(14)
N7 0.0202(18) 0.036(2) 0.0207(17) -0.0193(16) 0.0062(14) 0.0011(15)
N8 0.026(3) 0.049(3) 0.048(3) -0.008(2) 0.0042(18) -0.001(2)
C1 0.0134(18) 0.025(2) 0.0222(19) -0.0089(16) 0.0055(15) -0.0001(16)
C2 0.022(2) 0.022(2) 0.025(2) -0.0089(17) 0.0053(16) 0.0009(16)
C3 0.022(3) 0.028(3) 0.045(3) -0.010(2) 0.0105(19) 0.0029(19)
C4 0.022(2) 0.021(2) 0.0187(19) -0.0100(16) 0.0037(15) 0.0001(15)
C5 0.024(2) 0.021(2) 0.022(2) -0.0073(17) 0.0022(16) -0.0024(16)
C6 0.029(3) 0.022(2) 0.020(2) -0.0127(17) 0.0050(16) 0.0001(15)
C7 0.022(2) 0.026(2) 0.0156(18) -0.0125(17) 0.0049(15) -0.0030(15)
C8 0.023(2) 0.023(2) 0.0180(19) -0.0070(17) 0.0027(15) -0.0042(15)
C9 0.023(2) 0.021(2) 0.0182(19) -0.0094(16) 0.0015(15) 0.0005(15)
C10 0.020(2) 0.035(3) 0.022(2) -0.0120(18) 0.0049(16) -0.0045(18)
C11 0.028(3) 0.029(3) 0.021(2) -0.0114(18) 0.0052(17) -0.0041(16)
C12 0.025(3) 0.037(3) 0.025(2) -0.013(2) 0.0047(17) -0.0012(18)
C13 0.0094(18) 0.027(2) 0.025(2) -0.0016(15) 0.0008(15) -0.0085(16)
C14 0.0116(19) 0.038(3) 0.032(3) -0.0051(17) 0.0014(16) -0.0194(18)
C15 0.017(2) 0.035(3) 0.058(4) -0.0059(18) 0.004(2) -0.027(3)
C16 0.061(4) 0.026(3) 0.091(5) -0.019(3) 0.039(4) -0.020(3)
C17 0.026(3) 0.049(3) 0.065(4) -0.008(3) 0.004(3) -0.037(3)
C18 0.023(3) 0.070(4) 0.061(4) -0.010(3) -0.001(3) -0.043(3)
C19 0.032(3) 0.091(5) 0.035(3) -0.003(3) 0.001(3) -0.026(3)
C20 0.024(3) 0.056(3) 0.038(3) -0.009(2) 0.0029(19) -0.021(3)
C21 0.0151(18) 0.0158(18) 0.0165(17) -0.0085(15) -0.0003(14) -0.0043(14)
C22 0.0150(18) 0.0186(19) 0.0167(18) -0.0040(15) -0.0003(14) -0.0040(14)
C23 0.020(2) 0.020(2) 0.0181(19) -0.0058(16) 0.0007(15) -0.0051(15)
C24 0.0120(19) 0.030(3) 0.038(3) -0.0058(16) 0.0034(17) -0.0020(18)
C25 0.018(2) 0.027(3) 0.023(2) -0.0016(17) -0.0007(16) -0.0040(16)
C26 0.027(3) 0.024(3) 0.026(2) 0.0031(17) 0.0002(17) -0.0038(17)
C27 0.033(3) 0.017(2) 0.024(2) -0.0042(17) -0.0005(17) -0.0005(16)
C28 0.020(2) 0.023(2) 0.0212(19) -0.0078(16) 0.0032(15) -0.0053(16)
C29 0.027(3) 0.031(3) 0.0177(19) -0.0147(18) 0.0018(16) -0.0069(16)
C30 0.033(3) 0.036(3) 0.022(2) -0.0094(19) 0.0027(18) -0.0077(18)
C31 0.033(3) 0.046(3) 0.019(2) -0.002(2) 0.0004(18) -0.0048(19)
C32 0.024(3) 0.077(4) 0.046(3) -0.006(3) 0.006(3) 0.012(3)
C33 0.039(3) 0.061(4) 0.025(3) 0.007(3) 0.000(2) -0.010(3)
C34 0.059(4) 0.045(3) 0.030(3) 0.011(3) -0.007(3) -0.011(3)
C35 0.072(4) 0.033(3) 0.036(3) -0.006(3) -0.001(3) -0.006(2)
C36 0.051(3) 0.040(3) 0.029(3) -0.012(3) 0.001(2) -0.007(2)
C37 0.0137(19) 0.026(2) 0.025(2) -0.0075(16) 0.0004(15) -0.0037(16)
C38 0.0164(19) 0.025(2) 0.0211(19) -0.0068(16) 0.0046(15) -0.0116(16)
C39 0.0163(19) 0.032(3) 0.029(3) -0.0068(17) 0.0053(16) -0.0112(18)
C40 0.041(3) 0.028(3) 0.059(4) -0.018(2) 0.016(3) -0.014(3)
C41 0.023(3) 0.038(3) 0.041(3) -0.0136(19) 0.0074(19) -0.022(2)
C42 0.021(3) 0.058(3) 0.033(3) -0.006(2) 0.0019(18) -0.027(3)
C43 0.030(3) 0.042(3) 0.024(3) -0.002(2) 0.0004(18) -0.0093(19)
C44 0.024(2) 0.031(3) 0.028(3) -0.0047(18) 0.0023(17) -0.0093(17)
C45 0.0499(18) 0.0595(19) 0.0518(18) -0.0241(15) 0.0039(16) -0.0184(16)
C46 0.0534(18) 0.0530(19) 0.0525(18) -0.0233(15) 0.0070(16) -0.0243(16)
C47 0.0583(19) 0.0520(19) 0.0565(18) -0.0214(16) 0.0028(16) -0.0222(16)
C48 0.0596(19) 0.0549(19) 0.0549(18) -0.0259(16) 0.0019(16) -0.0185(16)
C49 0.0536(19) 0.061(2) 0.0556(18) -0.0258(16) 0.0071(16) -0.0195(16)
C50 0.0499(18) 0.064(2) 0.0553(18) -0.0222(16) 0.0051(16) -0.0189(16)
C51 0.098(3) 0.102(3) 0.140(4) -0.067(3) 0.049(3) -0.071(3)
C52 0.094(3) 0.103(3) 0.138(4) -0.067(3) 0.044(3) -0.072(3)
C53 0.094(3) 0.109(3) 0.141(4) -0.069(3) 0.040(3) -0.068(3)
C54 0.098(3) 0.110(3) 0.140(4) -0.072(3) 0.038(3) -0.067(3)
C55 0.093(3) 0.101(3) 0.136(4) -0.072(3) 0.046(3) -0.070(3)
C56 0.098(3) 0.102(3) 0.139(4) -0.069(3) 0.049(3) -0.070(3)
C57 0.065(3) 0.083(3) 0.067(3) -0.017(3) -0.004(3) -0.021(3)
C58 0.066(3) 0.083(3) 0.067(3) -0.016(3) -0.003(2) -0.020(3)
C59 0.066(3) 0.085(3) 0.067(3) -0.016(3) -0.003(3) -0.021(3)

loop_
_atom_type_symbol
_atom_type_description
_atom_type_scat_dispersion_real
_atom_type_scat_dispersion_imag
_atom_type_scat_source
C C 0.0033 0.0016
;
International Tables for Crystallography
(1992, Vol. C, Tables 4.2.6.8 and 6.1.1.4)
;
H H 0.0000 0.0000
;
International Tables for Crystallography
(1992, Vol. C, Table 6.1.1.4)
;
N N 0.0061 0.0033
;
International Tables for Crystallography
(1992, Vol. C, Tables 4.2.6.8 and 6.1.1.4)
;
O O 0.0106 0.0060
;
International Tables for Crystallography
(1992, Vol. C, Tables 4.2.6.8 and 6.1.1.4)
;
Ru Ru -1.2594 0.8363
;
International Tables for Crystallography
(1992, Vol. C, Tables 4.2.6.8 and 6.1.1.4)
;
Cl Cl 0.1484 0.1585
;
International Tables for Crystallography
(1992, Vol. C, Tables 4.2.6.8 and 6.1.1.4)
;
S S 0.1246 0.1234
;
International Tables for Crystallography
(1992, Vol. C, Tables 4.2.6.8 and 6.1.1.4)
;
Rh Rh -1.1178 0.9187
;
International Tables for Crystallography
(1992, Vol. C, Tables 4.2.6.8 and 6.1.1.4)
;

loop_
_geom_angle_atom_site_label_1
_geom_angle_atom_site_label_2
_geom_angle_atom_site_label_3
_geom_angle
_geom_angle_publ_flag
_geom_angle_site_symmetry_1
_geom_angle_site_symmetry_3
Rh1 Rh1 Ru1 0.000(13) yes 2_467 2_467
Rh1 Rh1 O1 89.70(8) yes 2_467 .
Rh1 Rh1 O2 89.05(8) yes 2_467 2_467
Rh1 Rh1 O4 89.31(8) yes 2_467 .
Rh1 Rh1 O5 89.43(8) yes 2_467 2_467
Rh1 Rh1 N1 176.42(8) yes 2_467 .
Ru1 Rh1 O1 89.70(8) yes 2_467 .
Ru1 Rh1 O2 89.05(8) yes 2_467 2_467
Ru1 Rh1 O4 89.31(8) yes 2_467 .
Ru1 Rh1 O5 89.43(8) yes 2_467 2_467
Ru1 Rh1 N1 176.42(8) yes 2_467 .
O1 Rh1 O2 178.64(11) yes . 2_467
O1 Rh1 O4 90.66(10) yes . .
O1 Rh1 O5 89.51(10) yes . 2_467
O1 Rh1 N1 92.61(12) yes . .
O2 Rh1 O4 89.86(10) yes 2_467 .
O2 Rh1 O5 89.95(10) yes 2_467 2_467
O2 Rh1 N1 88.67(12) yes 2_467 .
O4 Rh1 O5 178.73(10) yes . 2_467
O4 Rh1 N1 87.94(10) yes . .
O5 Rh1 N1 93.31(10) yes 2_467 .
Rh2 Rh2 Ru2 0.000(15) yes 2_676 2_676
Rh2 Rh2 O7 88.86(9) yes 2_676 .
Rh2 Rh2 O8 89.79(8) yes 2_676 2_676
Rh2 Rh2 O10 89.41(8) yes 2_676 .
Rh2 Rh2 O11 89.17(8) yes 2_676 2_676
Rh2 Rh2 N7 174.50(8) yes 2_676 .
Ru2 Rh2 O7 88.86(9) yes 2_676 .
Ru2 Rh2 O8 89.79(8) yes 2_676 2_676
Ru2 Rh2 O10 89.41(8) yes 2_676 .
Ru2 Rh2 O11 89.17(8) yes 2_676 2_676
Ru2 Rh2 N7 174.50(8) yes 2_676 .
O7 Rh2 O8 178.65(12) yes . 2_676
O7 Rh2 O10 89.79(11) yes . .
O7 Rh2 O11 90.72(11) yes . 2_676
O7 Rh2 N7 85.64(12) yes . .
O8 Rh2 O10 90.28(11) yes 2_676 .
O8 Rh2 O11 89.17(11) yes 2_676 2_676
O8 Rh2 N7 95.71(11) yes 2_676 .
O10 Rh2 O11 178.49(11) yes . 2_676
O10 Rh2 N7 90.43(12) yes . .
O11 Rh2 N7 91.03(12) yes 2_676 .
Rh1 Ru1 Ru1 0.000(13) yes 2_467 2_467
Rh1 Ru1 O1 89.70(8) yes 2_467 .
Rh1 Ru1 O2 89.05(8) yes 2_467 2_467
Rh1 Ru1 O4 89.31(8) yes 2_467 .
Rh1 Ru1 O5 89.43(8) yes 2_467 2_467
Rh1 Ru1 N1 176.42(8) yes 2_467 .
Ru1 Ru1 O1 89.70(8) yes 2_467 .
Ru1 Ru1 O2 89.05(8) yes 2_467 2_467
Ru1 Ru1 O4 89.31(8) yes 2_467 .
Ru1 Ru1 O5 89.43(8) yes 2_467 2_467
Ru1 Ru1 N1 176.42(8) yes 2_467 .
O1 Ru1 O2 178.64(11) yes . 2_467
O1 Ru1 O4 90.66(10) yes . .
O1 Ru1 O5 89.51(10) yes . 2_467
O1 Ru1 N1 92.61(12) yes . .
O2 Ru1 O4 89.86(10) yes 2_467 .
O2 Ru1 O5 89.95(10) yes 2_467 2_467
O2 Ru1 N1 88.67(12) yes 2_467 .
O4 Ru1 O5 178.73(10) yes . 2_467
O4 Ru1 N1 87.94(10) yes . .
O5 Ru1 N1 93.31(10) yes 2_467 .
Rh2 Ru2 Ru2 0.000(15) yes 2_676 2_676
Rh2 Ru2 O7 88.86(9) yes 2_676 .
Rh2 Ru2 O8 89.79(8) yes 2_676 2_676
Rh2 Ru2 O10 89.41(8) yes 2_676 .
Rh2 Ru2 O11 89.17(8) yes 2_676 2_676
Rh2 Ru2 N7 174.50(8) yes 2_676 .
Ru2 Ru2 O7 88.86(9) yes 2_676 .
Ru2 Ru2 O8 89.79(8) yes 2_676 2_676
Ru2 Ru2 O10 89.41(8) yes 2_676 .
Ru2 Ru2 O11 89.17(8) yes 2_676 2_676
Ru2 Ru2 N7 174.50(8) yes 2_676 .
O7 Ru2 O8 178.65(12) yes . 2_676
O7 Ru2 O10 89.79(11) yes . .
O7 Ru2 O11 90.72(11) yes . 2_676
O7 Ru2 N7 85.64(12) yes . .
O8 Ru2 O10 90.28(11) yes 2_676 .
O8 Ru2 O11 89.17(11) yes 2_676 2_676
O8 Ru2 N7 95.71(11) yes 2_676 .
O10 Ru2 O11 178.49(11) yes . 2_676
O10 Ru2 N7 90.43(12) yes . .
O11 Ru2 N7 91.03(12) yes 2_676 .
N3 S1 N4 100.95(18) yes . .
N5 S2 N6 100.88(17) yes . .
Rh1 O1 Ru1 0.000(13) yes . .
Rh1 O1 C13 118.9(3) yes . .
Ru1 O1 C13 118.9(3) yes . .
Rh1 O2 Ru1 0.000(13) yes 2_467 2_467
Rh1 O2 C13 119.7(3) yes 2_467 .
Ru1 O2 C13 119.7(3) yes 2_467 .
C15 O3 C16 118.0(5) yes . .
Rh1 O4 Ru1 0.000(15) yes . .
Rh1 O4 C21 119.2(2) yes . .
Ru1 O4 C21 119.2(2) yes . .
Rh1 O5 Ru1 0.000(15) yes 2_467 2_467
Rh1 O5 C21 118.9(3) yes 2_467 .
Ru1 O5 C21 118.9(3) yes 2_467 .
C23 O6 C24 117.4(3) yes . .
Rh2 O7 Ru2 0.000(18) yes . .
Rh2 O7 C29 120.0(3) yes . .
Ru2 O7 C29 120.0(3) yes . .
Rh2 O8 Ru2 0.000(18) yes 2_676 2_676
Rh2 O8 C29 118.3(3) yes 2_676 .
Ru2 O8 C29 118.3(3) yes 2_676 .
C31 O9 C32 118.5(4) yes . .
Rh2 O10 Ru2 0.000(17) yes . .
Rh2 O10 C37 119.4(3) yes . .
Ru2 O10 C37 119.4(3) yes . .
Rh2 O11 Ru2 0.000(17) yes 2_676 2_676
Rh2 O11 C37 118.9(3) yes 2_676 .
Ru2 O11 C37 118.9(3) yes 2_676 .
C39 O12 C40 117.8(4) yes . .
Rh1 N1 Ru1 0.000(13) yes . .
Rh1 N1 C1 162.2(3) yes . .
Ru1 N1 C1 162.2(3) yes . .
S1 N3 C5 106.4(3) yes . .
S1 N4 C6 107.0(3) yes . .
S2 N5 C8 106.0(3) yes . .
S2 N6 C9 106.9(3) yes . .
Rh2 N7 Ru2 0.000(15) yes . .
Rh2 N7 C10 164.8(3) yes . .
Ru2 N7 C10 164.8(3) yes . .
N1 C1 C2 173.3(4) yes . .
C1 C2 C3 111.5(4) yes . .
C1 C2 C4 123.5(4) yes . .
C3 C2 C4 124.9(4) yes . .
N2 C3 C2 174.2(5) yes . .
C2 C4 C5 122.9(4) yes . .
C2 C4 C9 124.1(4) yes . .
C5 C4 C9 113.0(4) yes . .
N3 C5 C4 123.8(4) yes . .
N3 C5 C6 113.1(4) yes . .
C4 C5 C6 123.1(4) yes . .
N4 C6 C5 112.5(4) yes . .
N4 C6 C7 123.5(4) yes . .
C5 C6 C7 124.0(4) yes . .
C6 C7 C8 112.2(4) yes . .
C6 C7 C11 123.6(4) yes . .
C8 C7 C11 124.2(4) yes . .
N5 C8 C7 122.9(4) yes . .
N5 C8 C9 113.4(4) yes . .
C7 C8 C9 123.7(4) yes . .
N6 C9 C4 123.4(4) yes . .
N6 C9 C8 112.7(3) yes . .
C4 C9 C8 123.9(4) yes . .
N7 C10 C11 174.6(4) yes . .
C7 C11 C10 123.1(4) yes . .
C7 C11 C12 124.8(4) yes . .
C10 C11 C12 112.1(4) yes . .
N8 C12 C11 174.2(5) yes . .
O1 C13 O2 122.7(4) yes . .
O1 C13 C14 117.8(4) yes . .
O2 C13 C14 119.5(4) yes . .
C13 C14 C15 122.1(4) yes . .
C13 C14 C20 117.5(4) yes . .
C15 C14 C20 120.5(5) yes . .
O3 C15 C14 117.9(5) yes . .
O3 C15 C17 123.7(5) yes . .
C14 C15 C17 118.4(5) yes . .
C15 C17 C18 119.2(5) yes . .
Cl1 C18 C17 119.2(5) yes . .
Cl1 C18 C19 117.3(5) yes . .
C17 C18 C19 123.5(6) yes . .
C18 C19 C20 117.9(5) yes . .
C14 C20 C19 120.5(5) yes . .
O4 C21 O5 123.1(3) yes . .
O4 C21 C22 116.8(3) yes . .
O5 C21 C22 120.0(3) yes . .
C21 C22 C23 122.8(4) yes . .
C21 C22 C28 118.1(4) yes . .
C23 C22 C28 119.0(3) yes . .
O6 C23 C22 118.2(3) yes . .
O6 C23 C25 122.6(4) yes . .
C22 C23 C25 119.2(4) yes . .
C23 C25 C26 119.1(4) yes . .
Cl2 C26 C25 118.3(3) yes . .
Cl2 C26 C27 119.0(3) yes . .
C25 C26 C27 122.6(4) yes . .
C26 C27 C28 117.7(4) yes . .
C22 C28 C27 122.3(4) yes . .
O7 C29 O8 123.0(4) yes . .
O7 C29 C30 116.6(4) yes . .
O8 C29 C30 120.4(4) yes . .
C29 C30 C31 123.2(4) yes . .
C29 C30 C36 116.7(4) yes . .
C31 C30 C36 120.0(4) yes . .
O9 C31 C30 118.2(4) yes . .
O9 C31 C33 123.9(5) yes . .
C30 C31 C33 117.9(5) yes . .
C31 C33 C34 120.1(5) yes . .
Cl3 C34 C33 118.1(5) yes . .
Cl3 C34 C35 119.7(4) yes . .
C33 C34 C35 122.2(5) yes . .
C34 C35 C36 118.1(5) yes . .
C30 C36 C35 121.7(5) yes . .
O10 C37 O11 123.1(4) yes . .
O10 C37 C38 116.7(4) yes . .
O11 C37 C38 120.2(4) yes . .
C37 C38 C39 122.9(4) yes . .
C37 C38 C44 118.3(4) yes . .
C39 C38 C44 118.8(4) yes . .
O12 C39 C38 116.6(4) yes . .
O12 C39 C41 123.8(4) yes . .
C38 C39 C41 119.6(4) yes . .
C39 C41 C42 119.3(5) yes . .
Cl4 C42 C41 118.5(4) yes . .
Cl4 C42 C43 118.9(4) yes . .
C41 C42 C43 122.6(5) yes . .
C42 C43 C44 118.2(4) yes . .
C38 C44 C43 121.6(4) yes . .
C46 C45 C50 120.5(5) yes . .
C45 C46 C47 120.3(6) yes . .
C46 C47 C48 119.2(5) yes . .
C47 C48 C49 120.0(6) yes . .
C48 C49 C50 120.7(6) yes . .
C45 C50 C49 119.2(5) yes . .
C52 C51 C56 114.2(9) yes . .
C51 C52 C53 127.5(9) yes . .
C52 C53 C54 115.4(8) yes . .
C53 C54 C55 112.1(9) yes . .
C54 C55 C56 124.6(9) yes . .
C51 C56 C55 126.1(9) yes . .
C58 C57 C59 119.8(7) yes . 2_466
C57 C58 C59 121.4(7) yes . .
C57 C59 C58 118.8(7) yes 2_466 .
O3 C16 H16A 109.470 no . .
O3 C16 H16B 109.472 no . .
O3 C16 H16C 109.472 no . .
H16A C16 H16B 109.468 no . .
H16A C16 H16C 109.469 no . .
H16B C16 H16C 109.476 no . .
C15 C17 H17 120.365 no . .
C18 C17 H17 120.390 no . .
C18 C19 H19 121.061 no . .
C20 C19 H19 121.069 no . .
C14 C20 H20 119.735 no . .
C19 C20 H20 119.751 no . .
O6 C24 H24A 109.476 no . .
O6 C24 H24B 109.477 no . .
O6 C24 H24C 109.471 no . .
H24A C24 H24B 109.472 no . .
H24A C24 H24C 109.473 no . .
H24B C24 H24C 109.458 no . .
C23 C25 H25 120.436 no . .
C26 C25 H25 120.421 no . .
C26 C27 H27 121.169 no . .
C28 C27 H27 121.164 no . .
C22 C28 H28 118.866 no . .
C27 C28 H28 118.866 no . .
O9 C32 H32A 109.472 no . .
O9 C32 H32B 109.472 no . .
O9 C32 H32C 109.472 no . .
H32A C32 H32B 109.472 no . .
H32A C32 H32C 109.463 no . .
H32B C32 H32C 109.476 no . .
C31 C33 H33 119.956 no . .
C34 C33 H33 119.957 no . .
C34 C35 H35 120.968 no . .
C36 C35 H35 120.974 no . .
C30 C36 H36 119.158 no . .
C35 C36 H36 119.148 no . .
O12 C40 H40A 109.467 no . .
O12 C40 H40B 109.464 no . .
O12 C40 H40C 109.466 no . .
H40A C40 H40B 109.481 no . .
H40A C40 H40C 109.477 no . .
H40B C40 H40C 109.473 no . .
C39 C41 H41 120.365 no . .
C42 C41 H41 120.352 no . .
C42 C43 H43 120.912 no . .
C44 C43 H43 120.900 no . .
C38 C44 H44 119.199 no . .
C43 C44 H44 119.203 no . .
C46 C45 H45 119.773 no . .
C50 C45 H45 119.770 no . .
C45 C46 H46 119.828 no . .
C47 C46 H46 119.841 no . .
C46 C47 H47 120.394 no . .
C48 C47 H47 120.382 no . .
C47 C48 H48 120.018 no . .
C49 C48 H48 120.016 no . .
C48 C49 H49 119.635 no . .
C50 C49 H49 119.632 no . .
C45 C50 H50 120.381 no . .
C49 C50 H50 120.386 no . .
C52 C51 H51 122.894 no . .
C56 C51 H51 122.902 no . .
C51 C52 H52 116.243 no . .
C53 C52 H52 116.248 no . .
C52 C53 H53 122.317 no . .
C54 C53 H53 122.309 no . .
C53 C54 H54 123.967 no . .
C55 C54 H54 123.976 no . .
C54 C55 H55 117.697 no . .
C56 C55 H55 117.691 no . .
C51 C56 H56 116.934 no . .
C55 C56 H56 116.925 no . .
C58 C57 H57 120.102 no . .
C59 C57 H57 120.114 no 2_466 .
C57 C58 H58 119.285 no . .
C59 C58 H58 119.283 no . .
C57 C59 H59 120.606 no 2_466 .
C58 C59 H59 120.612 no . .

loop_
_geom_bond_atom_site_label_1
_geom_bond_atom_site_label_2
_geom_bond_distance
_geom_bond_publ_flag
_geom_bond_site_symmetry_2
Rh1 Rh1 2.2864(4) yes 2_467
Rh1 Ru1 2.2864(4) yes 2_467
Rh1 O1 2.015(3) yes .
Rh1 O2 2.017(3) yes 2_467
Rh1 O4 2.017(3) yes .
Rh1 O5 2.021(3) yes 2_467
Rh1 N1 2.253(4) yes .
Rh2 Rh2 2.2862(5) yes 2_676
Rh2 Ru2 2.2862(5) yes 2_676
Rh2 O7 2.007(3) yes .
Rh2 O8 2.016(3) yes 2_676
Rh2 O10 2.011(3) yes .
Rh2 O11 2.029(3) yes 2_676
Rh2 N7 2.253(4) yes .
Ru1 Ru1 2.2864(4) yes 2_467
Ru1 O1 2.015(3) yes .
Ru1 O2 2.017(3) yes 2_467
Ru1 O4 2.017(3) yes .
Ru1 O5 2.021(3) yes 2_467
Ru1 N1 2.253(4) yes .
Ru2 Ru2 2.2862(5) yes 2_676
Ru2 O7 2.007(3) yes .
Ru2 O8 2.016(3) yes 2_676
Ru2 O10 2.011(3) yes .
Ru2 O11 2.029(3) yes 2_676
Ru2 N7 2.253(4) yes .
Cl1 C18 1.748(7) yes .
Cl2 C26 1.742(4) yes .
Cl3 C34 1.734(6) yes .
Cl4 C42 1.742(5) yes .
S1 N3 1.611(4) yes .
S1 N4 1.611(4) yes .
S2 N5 1.617(4) yes .
S2 N6 1.612(4) yes .
O1 C13 1.282(5) yes .
O2 C13 1.273(5) yes .
O3 C15 1.342(6) yes .
O3 C16 1.429(6) yes .
O4 C21 1.277(5) yes .
O5 C21 1.273(5) yes .
O6 C23 1.351(5) yes .
O6 C24 1.439(5) yes .
O7 C29 1.268(5) yes .
O8 C29 1.280(5) yes .
O9 C31 1.346(6) yes .
O9 C32 1.445(6) yes .
O10 C37 1.275(5) yes .
O11 C37 1.269(5) yes .
O12 C39 1.357(5) yes .
O12 C40 1.438(6) yes .
N1 C1 1.132(5) yes .
N2 C3 1.152(6) yes .
N3 C5 1.347(5) yes .
N4 C6 1.342(6) yes .
N5 C8 1.346(5) yes .
N6 C9 1.338(5) yes .
N7 C10 1.142(6) yes .
N8 C12 1.161(6) yes .
C1 C2 1.426(6) yes .
C2 C3 1.431(6) yes .
C2 C4 1.403(6) yes .
C4 C5 1.439(6) yes .
C4 C9 1.430(5) yes .
C5 C6 1.443(6) yes .
C6 C7 1.442(5) yes .
C7 C8 1.442(6) yes .
C7 C11 1.399(6) yes .
C8 C9 1.438(6) yes .
C10 C11 1.430(6) yes .
C11 C12 1.420(6) yes .
C13 C14 1.472(6) yes .
C14 C15 1.419(7) yes .
C14 C20 1.379(6) yes .
C15 C17 1.397(8) yes .
C17 C18 1.357(8) yes .
C18 C19 1.382(9) yes .
C19 C20 1.389(8) yes .
C21 C22 1.488(5) yes .
C22 C23 1.413(6) yes .
C22 C28 1.387(6) yes .
C23 C25 1.392(5) yes .
C25 C26 1.387(6) yes .
C26 C27 1.379(6) yes .
C27 C28 1.376(5) yes .
C29 C30 1.476(6) yes .
C30 C31 1.412(7) yes .
C30 C36 1.394(7) yes .
C31 C33 1.398(7) yes .
C33 C34 1.382(8) yes .
C34 C35 1.384(9) yes .
C35 C36 1.369(7) yes .
C37 C38 1.476(6) yes .
C38 C39 1.412(6) yes .
C38 C44 1.406(6) yes .
C39 C41 1.394(7) yes .
C41 C42 1.380(7) yes .
C42 C43 1.383(8) yes .
C43 C44 1.376(7) yes .
C45 C46 1.360(7) yes .
C45 C50 1.383(8) yes .
C46 C47 1.372(8) yes .
C47 C48 1.387(9) yes .
C48 C49 1.364(8) yes .
C49 C50 1.364(8) yes .
C51 C52 1.464(12) yes .
C51 C56 1.253(14) yes .
C52 C53 1.346(14) yes .
C53 C54 1.522(14) yes .
C54 C55 1.456(12) yes .
C55 C56 1.326(14) yes .
C57 C58 1.347(10) yes .
C57 C59 1.405(11) yes 2_466
C58 C59 1.372(10) yes .
C16 H16A 0.980 no .
C16 H16B 0.980 no .
C16 H16C 0.980 no .
C17 H17 0.950 no .
C19 H19 0.950 no .
C20 H20 0.950 no .
C24 H24A 0.980 no .
C24 H24B 0.980 no .
C24 H24C 0.980 no .
C25 H25 0.950 no .
C27 H27 0.950 no .
C28 H28 0.950 no .
C32 H32A 0.980 no .
C32 H32B 0.980 no .
C32 H32C 0.980 no .
C33 H33 0.950 no .
C35 H35 0.950 no .
C36 H36 0.950 no .
C40 H40A 0.980 no .
C40 H40B 0.980 no .
C40 H40C 0.980 no .
C41 H41 0.950 no .
C43 H43 0.950 no .
C44 H44 0.950 no .
C45 H45 0.950 no .
C46 H46 0.950 no .
C47 H47 0.950 no .
C48 H48 0.950 no .
C49 H49 0.950 no .
C50 H50 0.950 no .
C51 H51 0.950 no .
C52 H52 0.950 no .
C53 H53 0.950 no .
C54 H54 0.950 no .
C55 H55 0.950 no .
C56 H56 0.950 no .
C57 H57 0.950 no .
C58 H58 0.950 no .
C59 H59 0.950 no .

loop_
_geom_contact_atom_site_label_1
_geom_contact_atom_site_label_2
_geom_contact_distance
_geom_contact_publ_flag
_geom_contact_site_symmetry_2
S1 C32 3.561(6) no 2_676
O1 C20 2.762(6) no .
O1 C21 3.524(5) no .
O1 C21 3.473(4) no 2_467
O2 O3 2.644(5) no .
O2 C15 2.909(6) no .
O2 C20 3.548(6) no .
O2 C21 3.501(5) no .
O2 C21 3.483(5) no 2_467
O3 C13 2.828(5) no .
O4 C13 3.512(5) no .
O4 C13 3.482(5) no 2_467
O4 C28 2.734(5) no .
O5 O6 2.623(4) no .
O5 C13 3.515(5) no .
O5 C13 3.486(5) no 2_467
O5 C23 2.908(4) no .
O6 C21 2.861(5) no .
O7 O11 3.599(4) no .
O7 C36 2.684(6) no .
O7 C37 3.471(5) no .
O7 C37 3.498(5) no 2_676
O8 O9 2.617(4) no .
O8 C31 2.908(5) no .
O8 C37 3.488(5) no .
O8 C37 3.513(5) no 2_676
O9 C29 2.860(6) no .
O10 C29 3.493(5) no .
O10 C29 3.483(5) no 2_676
O10 C44 2.778(5) no .
O11 O12 2.672(5) no .
O11 C29 3.482(5) no .
O11 C29 3.509(5) no 2_676
O11 C39 2.944(5) no .
O11 C44 3.581(5) no .
O12 C37 2.823(5) no .
N1 N6 3.229(5) no .
N1 C3 3.304(6) no .
N1 C4 3.567(5) no .
N2 N3 3.244(6) no .
N2 C1 3.329(6) no .
N3 C2 2.951(6) no .
N3 C3 2.778(6) no .
N4 N7 3.188(5) no .
N4 C10 2.754(5) no .
N4 C11 2.957(5) no .
N5 N8 3.281(6) no .
N5 C11 2.960(6) no .
N5 C12 2.805(6) no .
N6 C1 2.771(5) no .
N6 C2 2.953(5) no .
N7 C7 3.567(6) no .
N7 C12 3.332(6) no .
N8 C10 3.340(6) no .
C1 C9 2.991(6) no .
C3 C5 3.003(6) no .
C4 C7 3.035(6) no .
C5 C8 2.798(5) no .
C6 C9 2.790(6) no .
C6 C10 2.980(6) no .
C8 C12 3.021(6) no .
C14 C18 2.735(8) no .
C15 C19 2.803(8) no .
C16 C17 2.791(9) no .
C17 C20 2.782(8) no .
C22 C26 2.758(5) no .
C23 C27 2.809(6) no .
C24 C25 2.767(6) no .
C25 C28 2.766(6) no .
C30 C34 2.752(7) no .
C31 C35 2.820(7) no .
C32 C33 2.820(9) no .
C33 C36 2.765(8) no .
C38 C42 2.766(7) no .
C39 C43 2.807(6) no .
C40 C41 2.806(7) no .
C41 C44 2.777(7) no .
C45 C48 2.737(8) no .
C46 C49 2.738(8) no .
C47 C50 2.754(8) no .
C51 C54 2.898(14) no .
C52 C55 2.649(13) no .
C53 C56 2.798(12) no .
C57 C57 2.753(10) no 2_466
C58 C58 2.736(11) no 2_466
C59 C59 2.762(11) no 2_466
Cl1 O8 3.535(4) no 2_566
Cl1 C29 3.355(5) no 2_566
Cl1 C30 3.290(5) no 2_566
Cl1 C37 3.500(4) no 1_445
Cl1 C38 3.598(4) no 1_445
Cl2 N3 3.308(4) no 1_455
Cl2 C5 3.452(5) no 1_455
Cl2 C43 3.567(5) no 1_355
Cl3 N5 3.496(4) no 1_655
Cl3 C57 3.380(7) no 1_755
Cl3 C59 3.352(7) no 2_666
Cl4 C22 3.490(4) no 2_577
Cl4 C28 3.362(5) no 2_577
S1 O9 3.570(4) no 1_455
O1 C46 3.534(6) no .
O2 C24 3.074(5) no 2_367
O5 C24 3.546(6) no 2_367
O5 C46 3.528(6) no 2_467
O6 C24 3.383(5) no 2_367
O6 C45 3.538(7) no 2_467
O8 Cl1 3.535(4) no 2_566
O9 S1 3.570(4) no 1_655
O9 N4 3.371(5) no 1_655
O10 C55 3.561(10) no .
O11 C32 3.120(6) no 2_776
O12 C18 3.551(6) no 1_665
O12 C19 3.547(6) no 1_665
O12 C32 3.530(6) no 2_776
N1 N8 3.366(5) no 1_455
N1 C24 3.594(6) no 1_655
N2 C10 3.573(7) no 1_455
N2 C56 3.590(10) no 1_455
N3 Cl2 3.308(4) no 1_655
N3 C29 3.531(6) no 1_455
N3 C30 3.402(6) no 1_455
N3 C44 3.461(5) no 1_455
N4 O9 3.371(5) no 1_455
N4 C31 3.422(6) no 1_455
N4 C32 3.547(7) no 1_455
N4 C54 3.530(11) no .
N5 Cl3 3.496(4) no 1_455
N6 C23 3.559(6) no 1_655
N6 C46 3.548(7) no .
N6 C47 3.435(8) no .
N7 C32 3.530(7) no 1_455
N8 N1 3.366(5) no 1_655
N8 C1 3.298(6) no 1_655
N8 C57 3.464(9) no 1_655
N8 C58 3.313(9) no 1_655
C1 N8 3.298(6) no 1_455
C4 C25 3.471(6) no 1_655
C4 C26 3.427(6) no 1_655
C4 C35 3.478(7) no 1_455
C4 C36 3.513(6) no 1_455
C5 Cl2 3.452(5) no 1_655
C5 C26 3.417(6) no 1_655
C5 C30 3.473(6) no 1_455
C5 C36 3.438(7) no 1_455
C6 C27 3.353(6) no 1_655
C6 C31 3.452(6) no 1_455
C6 C33 3.465(7) no 1_455
C7 C27 3.389(6) no 1_655
C7 C28 3.429(6) no 1_655
C7 C33 3.515(6) no 1_455
C8 C22 3.568(6) no 1_655
C8 C28 3.436(6) no 1_655
C8 C34 3.531(7) no 1_455
C9 C23 3.551(6) no 1_655
C9 C25 3.524(6) no 1_655
C9 C35 3.518(7) no 1_455
C10 N2 3.573(7) no 1_655
C15 C42 3.564(6) no 1_445
C16 C51 3.384(11) no 1_445
C17 C41 3.587(6) no 1_445
C18 O12 3.551(6) no 1_445
C18 C39 3.370(6) no 1_445
C18 C50 3.506(8) no 1_455
C19 O12 3.547(6) no 1_445
C19 C40 3.535(7) no 1_445
C22 Cl4 3.490(4) no 2_577
C22 C8 3.568(6) no 1_455
C23 N6 3.559(6) no 1_455
C23 C9 3.551(6) no 1_455
C24 O2 3.074(5) no 2_367
C24 O5 3.546(6) no 2_367
C24 O6 3.383(5) no 2_367
C24 N1 3.594(6) no 1_455
C25 C4 3.471(6) no 1_455
C25 C9 3.524(6) no 1_455
C26 C4 3.427(6) no 1_455
C26 C5 3.417(6) no 1_455
C27 C6 3.353(6) no 1_455
C27 C7 3.389(6) no 1_455
C27 C51 3.438(10) no 1_455
C27 C56 3.522(10) no 1_455
C28 Cl4 3.362(5) no 2_577
C28 C7 3.429(6) no 1_455
C28 C8 3.436(6) no 1_455
C29 Cl1 3.355(5) no 2_566
C29 N3 3.531(6) no 1_655
C30 Cl1 3.290(5) no 2_566
C30 N3 3.402(6) no 1_655
C30 C5 3.473(6) no 1_655
C31 N4 3.422(6) no 1_655
C31 C6 3.452(6) no 1_655
C32 O11 3.120(6) no 2_776
C32 O12 3.530(6) no 2_776
C32 N4 3.547(7) no 1_655
C32 N7 3.530(7) no 1_655
C33 C6 3.465(7) no 1_655
C33 C7 3.515(6) no 1_655
C34 C8 3.531(7) no 1_655
C35 C4 3.478(7) no 1_655
C35 C9 3.518(7) no 1_655
C36 C4 3.513(6) no 1_655
C36 C5 3.438(7) no 1_655
C37 Cl1 3.500(4) no 1_665
C38 Cl1 3.598(4) no 1_665
C39 C18 3.370(6) no 1_665
C40 C19 3.535(7) no 1_665
C40 C47 3.589(8) no 1_665
C40 C48 3.399(8) no 1_665
C41 C17 3.587(6) no 1_665
C42 C15 3.564(6) no 1_665
C43 Cl2 3.567(5) no 1_755
C44 N3 3.461(5) no 1_655
C45 O6 3.538(7) no 2_467
C46 O1 3.534(6) no .
C46 O5 3.528(6) no 2_467
C46 N6 3.548(7) no .
C47 N6 3.435(8) no .
C47 C40 3.589(8) no 1_445
C48 C40 3.399(8) no 1_445
C50 C18 3.506(8) no 1_655
C51 C16 3.384(11) no 1_665
C51 C27 3.438(10) no 1_655
C54 N4 3.530(11) no .
C55 O10 3.561(10) no .
C56 N2 3.590(10) no 1_655
C56 C27 3.522(10) no 1_655
C57 Cl3 3.380(7) no 1_355
C57 N8 3.464(9) no 1_455
C58 N8 3.313(9) no 1_455
C59 Cl3 3.352(7) no 2_666
Cl1 H17 2.7820 no .
Cl1 H19 2.7736 no .
Cl2 H25 2.7873 no .
Cl2 H27 2.8076 no .
Cl3 H33 2.7647 no .
Cl3 H35 2.8190 no .
Cl4 H41 2.7839 no .
Cl4 H43 2.8037 no .
S1 H32B 2.6976 no 2_676
S2 H24A 2.9233 no 2_467
S2 H24C 3.4648 no 2_467
O1 H20 2.4660 no .
O3 H17 2.6392 no .
O4 H28 2.3943 no .
O6 H25 2.6220 no .
O7 H36 2.3357 no .
O9 H33 2.6399 no .
O10 H44 2.4946 no .
O12 H41 2.6467 no .
N2 H28 3.5695 no .
N4 H32B 3.4269 no 2_676
N6 H24A 3.4691 no 2_467
N8 H36 3.5512 no .
C13 H20 2.5742 no .
C14 H17 3.2841 no .
C14 H19 3.2647 no .
C15 H16A 2.6181 no .
C15 H16B 3.1849 no .
C15 H16C 2.6198 no .
C15 H20 3.2853 no .
C16 H17 2.4917 no .
C17 H16A 2.7173 no .
C17 H16C 2.7355 no .
C17 H19 3.2644 no .
C18 H20 3.2354 no .
C19 H17 3.2636 no .
C21 H28 2.5930 no .
C22 H25 3.2838 no .
C22 H27 3.2783 no .
C23 H24A 3.1917 no .
C23 H24B 2.5752 no .
C23 H24C 2.6741 no .
C23 H28 3.2688 no .
C24 H25 2.4548 no .
C25 H24B 2.6335 no .
C25 H24C 2.7680 no .
C25 H27 3.2830 no .
C26 H28 3.2160 no .
C27 H25 3.2774 no .
C29 H36 2.5685 no .
C30 H33 3.2722 no .
C30 H35 3.2723 no .
C31 H32A 2.6433 no .
C31 H32B 3.2036 no .
C31 H32C 2.6420 no .
C31 H36 3.2836 no .
C32 H33 2.5179 no .
C33 H32A 2.8001 no .
C33 H32C 2.7207 no .
C33 H35 3.2775 no .
C34 H36 3.2204 no .
C35 H33 3.2718 no .
C37 H44 2.6122 no .
C38 H41 3.2869 no .
C38 H43 3.2885 no .
C39 H40A 2.6330 no .
C39 H40B 2.6342 no .
C39 H40C 3.2037 no .
C39 H44 3.2814 no .
C40 H41 2.5024 no .
C41 H40A 2.7600 no .
C41 H40B 2.7227 no .
C41 H43 3.2780 no .
C42 H44 3.2261 no .
C43 H41 3.2749 no .
C45 H47 3.2279 no .
C45 H49 3.2286 no .
C46 H48 3.2392 no .
C46 H50 3.2373 no .
C47 H45 3.2260 no .
C47 H49 3.2387 no .
C48 H46 3.2401 no .
C48 H50 3.2286 no .
C49 H45 3.2268 no .
C49 H47 3.2400 no .
C50 H46 3.2371 no .
C50 H48 3.2265 no .
C51 H53 3.3753 no .
C51 H55 3.1162 no .
C52 H54 3.3056 no .
C52 H55 3.5980 no .
C52 H56 3.1577 no .
C53 H51 3.3641 no .
C53 H55 3.3409 no .
C54 H52 3.2873 no .
C54 H56 3.2937 no .
C55 H51 3.1613 no .
C55 H52 3.5975 no .
C55 H53 3.3562 no .
C56 H52 3.1190 no .
C56 H54 3.3216 no .
C57 H58 3.2503 no 2_466
C57 H59 3.2277 no .
C58 H57 3.2504 no 2_466
C58 H59 3.2394 no 2_466
C59 H57 3.2281 no .
C59 H58 3.2399 no 2_466
H16A H17 2.2563 no .
H16B H17 3.4626 no .
H16C H17 2.3040 no .
H19 H20 2.3506 no .
H24A H25 3.4243 no .
H24B H25 2.2016 no .
H24C H25 2.2839 no .
H27 H28 2.3263 no .
H32A H33 2.4084 no .
H32B H33 3.4871 no .
H32C H33 2.2201 no .
H35 H36 2.3203 no .
H40A H41 2.3212 no .
H40B H41 2.2619 no .
H40C H41 3.4736 no .
H43 H44 2.3276 no .
H45 H46 2.3041 no .
H45 H50 2.3347 no .
H46 H47 2.3258 no .
H47 H48 2.3426 no .
H48 H49 2.3086 no .
H49 H50 2.3144 no .
H51 H52 2.4005 no .
H51 H56 2.2004 no .
H52 H53 2.2749 no .
H53 H54 2.5603 no .
H54 H55 2.4285 no .
H55 H56 2.1974 no .
H57 H58 2.2886 no .
H57 H59 2.3657 no 2_466
H58 H59 2.3209 no .
Rh1 H24B 3.5533 no 1_655
Rh1 H46 3.3799 no .
Ru1 H24B 3.5533 no 1_655
Ru1 H46 3.3799 no .
Cl1 H49 3.3007 no 1_455
Cl1 H50 3.0678 no 1_455
Cl1 H54 3.2505 no 1_445
Cl2 H16A 3.4618 no 2_367
Cl2 H16B 3.1763 no 2_367
Cl2 H43 3.0562 no 1_355
Cl2 H51 3.0819 no 2_477
Cl2 H52 3.3263 no 2_477
Cl3 H48 3.4117 no 1_655
Cl3 H48 3.2188 no 2_666
Cl3 H57 2.9214 no 1_755
Cl3 H59 2.8762 no 2_666
Cl4 H16C 3.5877 no 1_665
Cl4 H28 3.5365 no 2_577
Cl4 H45 3.3243 no 1_665
Cl4 H51 3.5616 no 2_677
Cl4 H52 3.3381 no 1_655
Cl4 H53 3.3607 no 1_655
S1 H44 3.5954 no 1_455
S1 H54 3.5218 no .
S2 H20 3.5620 no 1_655
O1 H46 2.7467 no .
O1 H47 3.5858 no .
O2 H24A 2.9995 no 2_367
O2 H24B 2.7691 no 2_367
O2 H24C 2.9334 no 2_367
O3 H24B 3.5096 no 2_367
O3 H24C 2.9660 no 2_367
O3 H25 3.1445 no 2_367
O5 H24A 2.8830 no 2_367
O5 H24B 3.3201 no 2_367
O5 H46 2.6408 no 2_467
O6 H24A 2.5958 no 2_367
O6 H45 2.9616 no 2_467
O6 H46 3.3968 no 2_467
O8 H32A 3.5191 no 2_776
O8 H32B 3.1522 no 2_776
O8 H54 3.3982 no 2_676
O9 H32B 3.0609 no 2_776
O9 H54 3.1954 no 2_676
O10 H55 2.7169 no .
O11 H32A 2.9293 no 2_776
O11 H32B 2.9008 no 2_776
O11 H32C 2.9960 no 2_776
O12 H19 3.5045 no 1_665
O12 H32C 2.7131 no 2_776
O12 H33 3.5090 no 2_776
N1 H24B 2.6737 no 1_655
N1 H46 3.0761 no .
N1 H47 3.2745 no .
N2 H44 2.6988 no 1_455
N2 H55 3.0161 no 1_455
N2 H56 2.8956 no 1_455
N3 H44 3.0329 no 1_455
N4 H27 3.3686 no 1_655
N4 H32A 2.8873 no 1_455
N4 H54 3.3837 no .
N5 H20 3.2591 no 1_655
N5 H57 3.4123 no 1_655
N6 H24B 3.2247 no 1_655
N6 H47 3.5375 no .
N7 H32A 2.6115 no 1_455
N7 H55 2.9357 no .
N8 H20 3.3876 no 1_655
N8 H47 3.2490 no 1_655
N8 H57 2.9121 no 1_655
N8 H58 2.5861 no 1_655
C1 H24B 2.8335 no 1_655
C1 H25 3.5496 no 1_655
C1 H47 3.4237 no .
C2 H24B 3.5897 no 1_655
C2 H25 3.4632 no 1_655
C3 H44 3.3457 no 1_455
C4 H35 3.5648 no 1_455
C6 H27 3.2009 no 1_655
C6 H32A 3.5392 no 1_455
C7 H27 3.4111 no 1_655
C7 H28 3.4782 no 1_655
C7 H33 3.5804 no 1_455
C9 H35 3.4527 no 1_455
C10 H32A 2.7598 no 1_455
C10 H55 3.2957 no .
C11 H28 3.4302 no 1_655
C11 H32A 3.5366 no 1_455
C12 H28 3.4945 no 1_655
C12 H57 3.1656 no 1_655
C12 H58 3.2905 no 1_655
C13 H24C 3.4677 no 2_367
C14 H24C 3.3366 no 2_367
C15 H24C 3.1039 no 2_367
C15 H50 3.5992 no 1_455
C16 H25 3.0109 no 2_367
C16 H43 3.5769 no 1_445
C16 H51 3.4449 no 1_445
C17 H50 2.8548 no 1_455
C18 H40B 3.5245 no 1_445
C18 H49 3.5393 no 1_455
C18 H50 2.7876 no 1_455
C19 H40B 2.7974 no 1_445
C19 H50 3.4932 no 1_455
C19 H57 3.3366 no .
C19 H59 3.3717 no 2_466
C20 H40B 3.0258 no 1_445
C20 H41 3.5758 no 1_445
C20 H57 3.3046 no .
C21 H24A 3.4987 no 2_367
C21 H46 3.5132 no 2_467
C23 H24A 3.5752 no 2_367
C23 H45 3.0984 no 2_467
C24 H24A 3.1439 no 2_367
C24 H45 3.3432 no 2_467
C25 H16A 3.3566 no 2_367
C25 H45 3.5066 no 2_467
C26 H52 3.3616 no 2_477
C27 H51 3.5239 no 1_455
C32 H32B 3.4910 no 2_776
C33 H40A 3.4814 no 2_776
C33 H40C 3.5895 no 2_776
C33 H49 3.3430 no 2_666
C34 H49 3.2595 no 2_666
C35 H48 3.2500 no 1_655
C35 H58 3.5621 no 1_655
C35 H59 3.3959 no 1_655
C36 H58 3.5847 no 1_655
C38 H32C 3.5892 no 2_776
C39 H32C 3.1533 no 2_776
C40 H19 3.3587 no 1_665
C40 H32C 3.1610 no 2_776
C40 H33 3.1027 no 2_776
C40 H48 3.5641 no 1_665
C41 H53 3.1012 no 1_655
C42 H16C 3.2495 no 1_665
C42 H53 3.0038 no 1_655
C43 H16C 2.8394 no 1_665
C43 H17 3.5726 no 1_665
C43 H53 3.5977 no 1_655
C44 H16C 3.5015 no 1_665
C44 H17 3.4949 no 1_665
C44 H55 3.3986 no .
C45 H24C 3.2749 no 2_467
C45 H40A 3.5287 no 1_445
C45 H41 2.9744 no 1_445
C45 H53 3.5944 no 1_545
C46 H40A 3.5407 no 1_445
C46 H40B 3.5906 no 1_445
C46 H41 3.0119 no 1_445
C47 H35 3.2770 no 1_455
C47 H40A 3.1868 no 1_445
C47 H40B 3.1570 no 1_445
C47 H41 3.4968 no 1_445
C47 H58 3.5602 no .
C48 H35 2.9774 no 1_455
C48 H40A 2.8069 no 1_445
C48 H40B 3.3377 no 1_445
C48 H40C 3.5419 no 1_445
C49 H40A 2.8314 no 1_445
C50 H40A 3.1948 no 1_445
C50 H41 3.4709 no 1_445
C50 H53 3.4682 no 1_545
C51 H16A 2.7861 no 1_665
C51 H16B 3.5989 no 1_665
C51 H16C 3.2726 no 1_665
C51 H27 2.7317 no 1_655
C52 H16A 2.9083 no 1_665
C52 H27 3.2077 no 1_655
C53 H16A 3.5036 no 1_665
C53 H17 3.4585 no 1_665
C53 H50 3.3442 no 1_565
C54 H17 3.1481 no 1_665
C55 H17 3.0898 no 1_665
C55 H27 3.0781 no 1_655
C55 H44 3.4376 no .
C56 H16A 3.1919 no 1_665
C56 H16C 3.1812 no 1_665
C56 H17 3.3626 no 1_665
C56 H27 2.6994 no 1_655
C57 H19 2.8909 no .
C57 H20 3.2510 no .
C57 H40B 3.5595 no 1_445
C57 H40C 3.1713 no 2_576
C58 H40C 3.2684 no 2_576
C58 H47 3.3607 no .
C58 H48 3.5002 no .
C59 H19 2.7229 no 2_466
C59 H40C 3.3602 no 1_445
C59 H40C 3.5363 no 2_576
C59 H48 3.2804 no .
H16A Cl2 3.4618 no 2_367
H16A C25 3.3566 no 2_367
H16A C51 2.7861 no 1_445
H16A C52 2.9083 no 1_445
H16A C53 3.5036 no 1_445
H16A C56 3.1919 no 1_445
H16A H24C 3.4272 no 2_367
H16A H25 2.6756 no 2_367
H16A H51 2.9883 no 1_445
H16A H52 3.1376 no 1_445
H16A H56 3.5859 no 1_445
H16B Cl2 3.1763 no 2_367
H16B C51 3.5989 no 1_445
H16B H25 2.8217 no 2_367
H16B H51 3.3937 no 1_445
H16C Cl4 3.5877 no 1_445
H16C C42 3.2495 no 1_445
H16C C43 2.8394 no 1_445
H16C C44 3.5015 no 1_445
H16C C51 3.2726 no 1_445
H16C C56 3.1812 no 1_445
H16C H43 2.6503 no 1_445
H16C H51 3.3970 no 1_445
H16C H56 3.1693 no 1_445
H17 C43 3.5726 no 1_445
H17 C44 3.4949 no 1_445
H17 C53 3.4585 no 1_445
H17 C54 3.1481 no 1_445
H17 C55 3.0898 no 1_445
H17 C56 3.3626 no 1_445
H17 H50 2.9448 no 1_455
H17 H54 3.5227 no 1_445
H17 H55 3.4176 no 1_445
H19 O12 3.5045 no 1_445
H19 C40 3.3587 no 1_445
H19 C57 2.8909 no .
H19 C59 2.7229 no 2_466
H19 H40B 2.7082 no 1_445
H19 H40C 3.4809 no 1_445
H19 H49 3.4513 no 1_455
H19 H57 2.7489 no .
H19 H59 2.4429 no 2_466
H20 S2 3.5620 no 1_455
H20 N5 3.2591 no 1_455
H20 N8 3.3876 no 1_455
H20 C57 3.2510 no .
H20 H40B 3.0740 no 1_445
H20 H47 3.4443 no .
H20 H57 2.6676 no .
H24A O2 2.9995 no 2_367
H24A O5 2.8830 no 2_367
H24A O6 2.5958 no 2_367
H24A C21 3.4987 no 2_367
H24A C23 3.5752 no 2_367
H24A C24 3.1439 no 2_367
H24A H24A 2.8355 no 2_367
H24A H24B 3.4347 no 2_367
H24B Rh1 3.5533 no 1_455
H24B Ru1 3.5533 no 1_455
H24B O2 2.7691 no 2_367
H24B O3 3.5096 no 2_367
H24B O5 3.3201 no 2_367
H24B N1 2.6737 no 1_455
H24B N6 3.2247 no 1_455
H24B C1 2.8335 no 1_455
H24B C2 3.5897 no 1_455
H24B H24A 3.4347 no 2_367
H24C O2 2.9334 no 2_367
H24C O3 2.9660 no 2_367
H24C C13 3.4677 no 2_367
H24C C14 3.3366 no 2_367
H24C C15 3.1039 no 2_367
H24C C45 3.2749 no 2_467
H24C H16A 3.4272 no 2_367
H24C H45 2.8072 no 2_467
H25 O3 3.1445 no 2_367
H25 C1 3.5496 no 1_455
H25 C2 3.4632 no 1_455
H25 C16 3.0109 no 2_367
H25 H16A 2.6756 no 2_367
H25 H16B 2.8217 no 2_367
H25 H45 3.5956 no 2_467
H27 N4 3.3686 no 1_455
H27 C6 3.2009 no 1_455
H27 C7 3.4111 no 1_455
H27 C51 2.7317 no 1_455
H27 C52 3.2077 no 1_455
H27 C55 3.0781 no 1_455
H27 C56 2.6994 no 1_455
H27 H51 3.0292 no 1_455
H27 H55 3.5277 no 1_455
H27 H56 3.0026 no 1_455
H28 Cl4 3.5365 no 2_577
H28 C7 3.4782 no 1_455
H28 C11 3.4302 no 1_455
H28 C12 3.4945 no 1_455
H28 H56 3.4972 no 1_455
H32A O8 3.5191 no 2_776
H32A O11 2.9293 no 2_776
H32A N4 2.8873 no 1_655
H32A N7 2.6115 no 1_655
H32A C6 3.5392 no 1_655
H32A C10 2.7598 no 1_655
H32A C11 3.5366 no 1_655
H32B O8 3.1522 no 2_776
H32B O9 3.0609 no 2_776
H32B O11 2.9008 no 2_776
H32B C32 3.4910 no 2_776
H32B H32B 3.1539 no 2_776
H32B H54 3.5589 no 2_676
H32C O11 2.9960 no 2_776
H32C O12 2.7131 no 2_776
H32C C38 3.5892 no 2_776
H32C C39 3.1533 no 2_776
H32C C40 3.1610 no 2_776
H32C H40A 2.8503 no 2_776
H32C H40C 3.3543 no 2_776
H32C H54 3.4882 no 2_676
H33 O12 3.5090 no 2_776
H33 C7 3.5804 no 1_655
H33 C40 3.1027 no 2_776
H33 H40A 2.7871 no 2_776
H33 H40C 2.7220 no 2_776
H33 H49 3.5005 no 2_666
H35 C4 3.5648 no 1_655
H35 C9 3.4527 no 1_655
H35 C47 3.2770 no 1_655
H35 C48 2.9774 no 1_655
H35 H47 2.9953 no 1_655
H35 H48 2.4014 no 1_655
H35 H58 2.9834 no 1_655
H35 H59 3.0144 no 1_655
H36 H58 3.0023 no 1_655
H40A C33 3.4814 no 2_776
H40A C45 3.5287 no 1_665
H40A C46 3.5407 no 1_665
H40A C47 3.1868 no 1_665
H40A C48 2.8069 no 1_665
H40A C49 2.8314 no 1_665
H40A C50 3.1948 no 1_665
H40A H32C 2.8503 no 2_776
H40A H33 2.7871 no 2_776
H40A H48 3.1207 no 1_665
H40A H49 3.1772 no 1_665
H40B C18 3.5245 no 1_665
H40B C19 2.7974 no 1_665
H40B C20 3.0258 no 1_665
H40B C46 3.5906 no 1_665
H40B C47 3.1570 no 1_665
H40B C48 3.3377 no 1_665
H40B C57 3.5595 no 1_665
H40B H19 2.7082 no 1_665
H40B H20 3.0740 no 1_665
H40B H47 3.2654 no 1_665
H40B H48 3.5592 no 1_665
H40C C33 3.5895 no 2_776
H40C C48 3.5419 no 1_665
H40C C57 3.1713 no 2_576
H40C C58 3.2684 no 2_576
H40C C59 3.3602 no 1_665
H40C C59 3.5363 no 2_576
H40C H19 3.4809 no 1_665
H40C H32C 3.3543 no 2_776
H40C H33 2.7220 no 2_776
H40C H48 3.4421 no 1_665
H40C H57 3.5066 no 2_576
H41 C20 3.5758 no 1_665
H41 C45 2.9744 no 1_665
H41 C46 3.0119 no 1_665
H41 C47 3.4968 no 1_665
H41 C50 3.4709 no 1_665
H41 H45 3.1624 no 1_665
H41 H46 3.2471 no 1_665
H41 H53 3.2332 no 1_655
H43 Cl2 3.0562 no 1_755
H43 C16 3.5769 no 1_665
H43 H16C 2.6503 no 1_665
H43 H51 2.9961 no 2_677
H44 S1 3.5954 no 1_655
H44 N2 2.6988 no 1_655
H44 N3 3.0329 no 1_655
H44 C3 3.3457 no 1_655
H44 C55 3.4376 no .
H44 H55 2.8228 no .
H44 H56 3.1675 no .
H45 Cl4 3.3243 no 1_445
H45 O6 2.9616 no 2_467
H45 C23 3.0984 no 2_467
H45 C24 3.3432 no 2_467
H45 C25 3.5066 no 2_467
H45 H24C 2.8072 no 2_467
H45 H25 3.5956 no 2_467
H45 H41 3.1624 no 1_445
H45 H53 3.2842 no 1_545
H46 Rh1 3.3799 no .
H46 Ru1 3.3799 no .
H46 O1 2.7467 no .
H46 O5 2.6408 no 2_467
H46 O6 3.3968 no 2_467
H46 N1 3.0761 no .
H46 C21 3.5132 no 2_467
H46 H41 3.2471 no 1_445
H47 O1 3.5858 no .
H47 N1 3.2745 no .
H47 N6 3.5375 no .
H47 N8 3.2490 no 1_455
H47 C1 3.4237 no .
H47 C58 3.3607 no .
H47 H20 3.4443 no .
H47 H35 2.9953 no 1_455
H47 H40B 3.2654 no 1_445
H47 H58 2.8187 no .
H48 Cl3 3.4117 no 1_455
H48 Cl3 3.2188 no 2_666
H48 C35 3.2500 no 1_455
H48 C40 3.5641 no 1_445
H48 C58 3.5002 no .
H48 C59 3.2804 no .
H48 H35 2.4014 no 1_455
H48 H40A 3.1207 no 1_445
H48 H40B 3.5592 no 1_445
H48 H40C 3.4421 no 1_445
H48 H58 3.2921 no .
H48 H59 2.9017 no .
H49 Cl1 3.3007 no 1_655
H49 C18 3.5393 no 1_655
H49 C33 3.3430 no 2_666
H49 C34 3.2595 no 2_666
H49 H19 3.4513 no 1_655
H49 H33 3.5005 no 2_666
H49 H40A 3.1772 no 1_445
H50 Cl1 3.0678 no 1_655
H50 C15 3.5992 no 1_655
H50 C17 2.8548 no 1_655
H50 C18 2.7876 no 1_655
H50 C19 3.4932 no 1_655
H50 C53 3.3442 no 1_545
H50 H17 2.9448 no 1_655
H50 H53 3.0522 no 1_545
H51 Cl2 3.0819 no 2_477
H51 Cl4 3.5616 no 2_677
H51 C16 3.4449 no 1_665
H51 C27 3.5239 no 1_655
H51 H16A 2.9883 no 1_665
H51 H16B 3.3937 no 1_665
H51 H16C 3.3970 no 1_665
H51 H27 3.0292 no 1_655
H51 H43 2.9961 no 2_677
H51 H52 3.4757 no 2_577
H52 Cl2 3.3263 no 2_477
H52 Cl4 3.3381 no 1_455
H52 C26 3.3616 no 2_477
H52 H16A 3.1376 no 1_665
H52 H51 3.4757 no 2_577
H53 Cl4 3.3607 no 1_455
H53 C41 3.1012 no 1_455
H53 C42 3.0038 no 1_455
H53 C43 3.5977 no 1_455
H53 C45 3.5944 no 1_565
H53 C50 3.4682 no 1_565
H53 H41 3.2332 no 1_455
H53 H45 3.2842 no 1_565
H53 H50 3.0522 no 1_565
H54 Cl1 3.2505 no 1_665
H54 S1 3.5218 no .
H54 O8 3.3982 no 2_676
H54 O9 3.1954 no 2_676
H54 N4 3.3837 no .
H54 H17 3.5227 no 1_665
H54 H32B 3.5589 no 2_676
H54 H32C 3.4882 no 2_676
H55 O10 2.7169 no .
H55 N2 3.0161 no 1_655
H55 N7 2.9357 no .
H55 C10 3.2957 no .
H55 C44 3.3986 no .
H55 H17 3.4176 no 1_665
H55 H27 3.5277 no 1_655
H55 H44 2.8228 no .
H56 N2 2.8956 no 1_655
H56 H16A 3.5859 no 1_665
H56 H16C 3.1693 no 1_665
H56 H27 3.0026 no 1_655
H56 H28 3.4972 no 1_655
H56 H44 3.1675 no .
H57 Cl3 2.9214 no 1_355
H57 N5 3.4123 no 1_455
H57 N8 2.9121 no 1_455
H57 C12 3.1656 no 1_455
H57 C19 3.3366 no .
H57 C20 3.3046 no .
H57 H19 2.7489 no .
H57 H20 2.6676 no .
H57 H40C 3.5066 no 2_576
H58 N8 2.5861 no 1_455
H58 C12 3.2905 no 1_455
H58 C35 3.5621 no 1_455
H58 C36 3.5847 no 1_455
H58 C47 3.5602 no .
H58 H35 2.9834 no 1_455
H58 H36 3.0023 no 1_455
H58 H47 2.8187 no .
H58 H48 3.2921 no .
H59 Cl3 2.8762 no 2_666
H59 C19 3.3717 no 2_466
H59 C35 3.3959 no 1_455
H59 H19 2.4429 no 2_466
H59 H35 3.0144 no 1_455
H59 H48 2.9017 no .
